data_7019022
loop_
_publ_author_name
'Tang, Xiao-Yan'
'Yuan, Rong-Xin'
'Chen, Jin-Xiang'
'Zhao, Wei'
'Zheng, Ai-Xia'
'Yu, Miao'
'Li, Hong-Xi'
'Ren, Zhi-Gang'
'Lang, Jian-Ping'

_publ_section_title
;
 Group 12 metal zwitterionic thiolate compounds: preparation and
 structural characterization.
;
_journal_issue 20
_journal_name_full 'Dalton transactions (Cambridge, England : 2003)'
_journal_page_first 6162
_journal_page_last 6172
_journal_paper_doi 10.1039/c2dt30313b
_journal_volume 41
_journal_year 2012
_chemical_formula_moiety 'C54 H78 N6 S6 Zn2, 2(C3 H7 N O), 4(F6 P), 2(H2 O)'
_chemical_formula_sum 'C60 H96 F24 N8 O4 P4 S6 Zn2'
_chemical_formula_weight 1896.53
_chemical_name_systematic
;
?
;
_space_group_IT_number 15
_symmetry_cell_setting monoclinic
_symmetry_space_group_name_Hall '-C 2yc'
_symmetry_space_group_name_H-M 'C 1 2/c 1'
_atom_sites_solution_hydrogens geom
_atom_sites_solution_primary direct
_atom_sites_solution_secondary difmap
_audit_creation_method SHELXL-97
_cell_angle_alpha 90.00
_cell_angle_beta 131.23(3)
_cell_angle_gamma 90.00
_cell_formula_units_Z 4
_cell_length_a 38.959(8)
_cell_length_b 9.5325(19)
_cell_length_c 28.966(6)
_cell_measurement_reflns_used 10892
_cell_measurement_temperature 153(2)
_cell_measurement_theta_max 25.3491
_cell_measurement_theta_min 3.0132
_cell_volume 8090(5)
_computing_cell_refinement 'CrystalClear, Ver. 1.30 (Rigaku/MSC, 2001)'
_computing_data_collection 'CrystalClear, Ver. 1.30 (Rigaku/MSC, 2001)'
_computing_data_reduction 'CrystalStructure, Ver. 3.60 (Rigaku/MSC, 2004)'
_computing_molecular_graphics 'SHELXL-97 (Sheldrick, 1997)'
_computing_publication_material 'SHELXL-97 (Sheldrick, 1997)'
_computing_structure_refinement 'SHELXL-97 (Sheldrick, 1997)'
_computing_structure_solution 'SHELXS-97 (Sheldrick, 1990)'
_diffrn_ambient_temperature 153(2)
_diffrn_measured_fraction_theta_full 0.998
_diffrn_measured_fraction_theta_max 0.998
_diffrn_measurement_device_type 'Rigaku Mercury'
_diffrn_measurement_method \w
_diffrn_radiation_monochromator graphite
_diffrn_radiation_source 'fine-focus sealed tube'
_diffrn_radiation_type MoK\a
_diffrn_radiation_wavelength 0.71073
_diffrn_reflns_av_R_equivalents 0.0966
_diffrn_reflns_av_sigmaI/netI 0.0717
_diffrn_reflns_limit_h_max 41
_diffrn_reflns_limit_h_min -46
_diffrn_reflns_limit_k_max 11
_diffrn_reflns_limit_k_min -11
_diffrn_reflns_limit_l_max 34
_diffrn_reflns_limit_l_min -31
_diffrn_reflns_number 38726
_diffrn_reflns_theta_full 25.35
_diffrn_reflns_theta_max 25.35
_diffrn_reflns_theta_min 3.01
_diffrn_standards_decay_% 0
_diffrn_standards_interval_count 0
_diffrn_standards_interval_time 0
_diffrn_standards_number 0
_exptl_absorpt_coefficient_mu 0.931
_exptl_absorpt_correction_T_max 0.9127
_exptl_absorpt_correction_T_min 0.8290
_exptl_absorpt_correction_type multi-scan
_exptl_absorpt_process_details 'Jacobson, R. (1998) Private communication'
_exptl_crystal_colour Colorless
_exptl_crystal_density_diffrn 1.557
_exptl_crystal_density_method 'not measured'
_exptl_crystal_description Block
_exptl_crystal_F_000 3904
_exptl_crystal_size_max 0.20
_exptl_crystal_size_mid 0.18
_exptl_crystal_size_min 0.10
_refine_diff_density_max 0.746
_refine_diff_density_min -0.741
_refine_diff_density_rms 0.099
_refine_ls_extinction_method none
_refine_ls_goodness_of_fit_ref 1.150
_refine_ls_hydrogen_treatment mixed
_refine_ls_matrix_type full
_refine_ls_number_parameters 501
_refine_ls_number_reflns 7402
_refine_ls_number_restraints 1
_refine_ls_restrained_S_all 1.150
_refine_ls_R_factor_all 0.1122
_refine_ls_R_factor_gt 0.0820
_refine_ls_shift/su_max 0.000
_refine_ls_shift/su_mean 0.000
_refine_ls_structure_factor_coef Fsqd
_refine_ls_weighting_details 'calc w=1/[\s^2^(Fo^2^)+(0.0672P)^2^+39.1098P] where P=(Fo^2^+2Fc^2^)/3'
_refine_ls_weighting_scheme calc
_refine_ls_wR_factor_gt 0.1710
_refine_ls_wR_factor_ref 0.1866
_reflns_number_gt 5609
_reflns_number_total 7402
_reflns_threshold_expression >2sigma(I)
_cod_data_source_file c2dt30313b.txt
_cod_data_source_block 6
_cod_original_sg_symbol_H-M 'C 2/c'
_cod_database_code 7019022

loop_
_symmetry_equiv_pos_as_xyz
'x, y, z'
'-x, y, -z+1/2'
'x+1/2, y+1/2, z'
'-x+1/2, y+1/2, -z+1/2'
'-x, -y, -z'
'x, -y, z-1/2'
'-x+1/2, -y+1/2, -z'
'x+1/2, -y+1/2, z-1/2'

loop_
_atom_site_label
_atom_site_type_symbol
_atom_site_fract_x
_atom_site_fract_y
_atom_site_fract_z
_atom_site_U_iso_or_equiv
_atom_site_adp_type
_atom_site_occupancy
_atom_site_symmetry_multiplicity
_atom_site_calc_flag
_atom_site_refinement_flags
_atom_site_disorder_assembly
_atom_site_disorder_group
Zn1 Zn 0.05136(2) 0.60362(7) 0.28942(3) 0.0267(2) Uani 1 1 d . . .
P1 P 0.22530(6) 0.97421(18) 0.35307(8) 0.0368(4) Uani 1 1 d . . .
P2 P 0.13367(5) 0.99141(18) 0.59326(8) 0.0362(4) Uani 1 1 d . . .
S1 S 0.05988(5) 0.84427(16) 0.29445(7) 0.0317(4) Uani 1 1 d . . .
S2 S 0.10487(5) 0.43152(16) 0.32912(7) 0.0316(4) Uani 1 1 d . . .
S3 S 0.00815(5) 0.58071(15) 0.32092(6) 0.0265(3) Uani 1 1 d . . .
O1 O 0.06415(18) 0.4628(6) 0.5275(3) 0.0575(14) Uani 1 1 d . . .
O2 O 0.0082(3) 0.3283(7) 0.5419(4) 0.077(2) Uani 1 1 d D . .
H32 H -0.011(3) 0.378(9) 0.528(4) 0.08(4) Uiso 1 1 d D . .
H31 H 0.028(2) 0.369(7) 0.550(3) 0.04(2) Uiso 1 1 d D . .
F1 F 0.17924(19) 1.0145(6) 0.2878(2) 0.109(2) Uani 1 1 d . . .
F2 F 0.27064(17) 0.9331(6) 0.4185(2) 0.104(2) Uani 1 1 d . . .
F3 F 0.2515(2) 1.0862(5) 0.3464(3) 0.0878(18) Uani 1 1 d . . .
F4 F 0.19898(19) 0.8621(5) 0.3591(3) 0.0825(16) Uani 1 1 d . . .
F5 F 0.23453(18) 0.8571(5) 0.3237(3) 0.0752(15) Uani 1 1 d . . .
F6 F 0.21574(18) 1.0926(5) 0.3815(2) 0.0703(14) Uani 1 1 d . . .
F7 F 0.10972(15) 1.0067(6) 0.52304(19) 0.0701(14) Uani 1 1 d . . .
F8 F 0.15775(14) 0.9770(6) 0.66336(19) 0.0697(14) Uani 1 1 d . . .
F9 F 0.09874(14) 0.8721(4) 0.5762(2) 0.0644(13) Uani 1 1 d . . .
F10 F 0.16888(14) 1.1119(4) 0.6102(2) 0.0612(12) Uani 1 1 d . . .
F11 F 0.16799(13) 0.8776(4) 0.6030(2) 0.0539(11) Uani 1 1 d . . .
F12 F 0.09976(13) 1.1066(4) 0.5839(2) 0.0519(10) Uani 1 1 d . . .
N1 N 0.23587(19) 1.0068(6) 0.5442(2) 0.0451(15) Uani 1 1 d . . .
N2 N 0.18491(17) 0.5048(6) 0.2089(2) 0.0398(10) Uani 1 1 d . . .
N3 N -0.02074(16) 0.0040(5) 0.3770(2) 0.0264(11) Uani 1 1 d . . .
N4 N 0.10373(18) 0.4634(6) 0.4957(2) 0.0431(14) Uani 1 1 d . . .
C1 C 0.11084(19) 0.8876(6) 0.3678(3) 0.0271(13) Uani 1 1 d . . .
C2 C 0.1376(2) 0.7914(6) 0.4150(3) 0.0362(15) Uani 1 1 d . A .
H2 H 0.1284 0.6959 0.4076 0.043 Uiso 1 1 calc R . .
C3 C 0.1775(2) 0.8301(7) 0.4725(3) 0.0407(16) Uani 1 1 d . . .
H3 H 0.1951 0.7624 0.5043 0.049 Uiso 1 1 calc R A .
C4 C 0.1912(2) 0.9674(7) 0.4830(3) 0.0372(15) Uani 1 1 d . A .
C5 C 0.1649(2) 1.0653(7) 0.4370(3) 0.0370(15) Uani 1 1 d . . .
H5 H 0.1746 1.1603 0.4443 0.044 Uiso 1 1 calc R A .
C6 C 0.12512(19) 1.0262(6) 0.3808(3) 0.0304(14) Uani 1 1 d . A .
H6 H 0.1068 1.0955 0.3501 0.037 Uiso 1 1 calc R . .
C7A C 0.2541(8) 0.898(3) 0.5908(10) 0.0556(18) Uani 0.389(8) 1 d P A 1
H7A1 H 0.2649 0.8190 0.5817 0.083 Uiso 0.389(8) 1 calc PR A 1
H7A2 H 0.2301 0.8664 0.5906 0.083 Uiso 0.389(8) 1 calc PR A 1
H7A3 H 0.2796 0.9367 0.6312 0.083 Uiso 0.389(8) 1 calc PR A 1
C7 C 0.2436(5) 0.9428(17) 0.5958(6) 0.0556(18) Uani 0.611(8) 1 d P A 2
H7A H 0.2750 0.9617 0.6336 0.083 Uiso 0.611(8) 1 calc PR A 2
H7B H 0.2389 0.8412 0.5893 0.083 Uiso 0.611(8) 1 calc PR A 2
H7C H 0.2222 0.9822 0.5993 0.083 Uiso 0.611(8) 1 calc PR A 2
C8 C 0.2670(4) 1.0410(16) 0.5371(5) 0.0556(18) Uani 0.611(8) 1 d P A 1
H8A H 0.2533 1.1100 0.5040 0.083 Uiso 0.611(8) 1 calc PR A 1
H8B H 0.2750 0.9563 0.5267 0.083 Uiso 0.611(8) 1 calc PR A 1
H8C H 0.2946 1.0807 0.5754 0.083 Uiso 0.611(8) 1 calc PR A 1
C8A C 0.2753(6) 0.904(2) 0.5500(8) 0.0556(18) Uani 0.389(8) 1 d P A 2
H8A1 H 0.2733 0.9226 0.5150 0.083 Uiso 0.389(8) 1 calc PR A 2
H8A2 H 0.2687 0.8044 0.5499 0.083 Uiso 0.389(8) 1 calc PR A 2
H8A3 H 0.3061 0.9257 0.5882 0.083 Uiso 0.389(8) 1 calc PR A 2
C9 C 0.2265(4) 1.1491(14) 0.5654(5) 0.0556(18) Uani 0.611(8) 1 d P A 1
H9A H 0.2544 1.1764 0.6065 0.083 Uiso 0.611(8) 1 calc PR A 1
H9B H 0.2021 1.1320 0.5662 0.083 Uiso 0.611(8) 1 calc PR A 1
H9C H 0.2173 1.2247 0.5363 0.083 Uiso 0.611(8) 1 calc PR A 1
C9A C 0.2540(6) 1.144(2) 0.5489(8) 0.0556(18) Uani 0.389(8) 1 d P A 2
H9A1 H 0.2859 1.1497 0.5872 0.083 Uiso 0.389(8) 1 calc PR A 2
H9A2 H 0.2361 1.2162 0.5488 0.083 Uiso 0.389(8) 1 calc PR A 2
H9A3 H 0.2522 1.1585 0.5139 0.083 Uiso 0.389(8) 1 calc PR A 2
C10 C 0.12489(18) 0.4573(6) 0.2905(2) 0.0253(12) Uani 1 1 d . . .
C11 C 0.14253(19) 0.3435(6) 0.2818(3) 0.0304(13) Uani 1 1 d . . .
H11 H 0.1421 0.2530 0.2952 0.036 Uiso 1 1 calc R . .
C12 C 0.16066(19) 0.3601(6) 0.2541(3) 0.0307(14) Uani 1 1 d . . .
H12 H 0.1720 0.2807 0.2480 0.037 Uiso 1 1 calc R . .
C13 C 0.16241(19) 0.4897(6) 0.2354(3) 0.0279(13) Uani 1 1 d . . .
C14 C 0.14537(18) 0.6053(6) 0.2433(3) 0.0278(13) Uani 1 1 d . . .
H14 H 0.1460 0.6952 0.2298 0.033 Uiso 1 1 calc R . .
C15 C 0.12735(19) 0.5887(6) 0.2711(3) 0.0298(13) Uani 1 1 d . . .
H15 H 0.1163 0.6689 0.2772 0.036 Uiso 1 1 calc R . .
C16 C 0.2352(2) 0.4894(8) 0.2596(3) 0.0398(10) Uani 1 1 d . . .
H16A H 0.2463 0.5609 0.2909 0.060 Uiso 1 1 calc R . .
H16B H 0.2504 0.5011 0.2431 0.060 Uiso 1 1 calc R . .
H16C H 0.2421 0.3959 0.2779 0.060 Uiso 1 1 calc R . .
C17 C 0.1761(3) 0.6467(8) 0.1801(4) 0.0521(19) Uani 1 1 d . . .
H17A H 0.1431 0.6632 0.1492 0.078 Uiso 1 1 calc R . .
H17B H 0.1891 0.6499 0.1605 0.078 Uiso 1 1 calc R . .
H17C H 0.1903 0.7194 0.2118 0.078 Uiso 1 1 calc R . .
C18 C 0.1680(3) 0.3960(8) 0.1613(3) 0.0519(19) Uani 1 1 d . . .
H18A H 0.1764 0.3027 0.1802 0.078 Uiso 1 1 calc R . .
H18B H 0.1819 0.4108 0.1432 0.078 Uiso 1 1 calc R . .
H18C H 0.1348 0.4027 0.1292 0.078 Uiso 1 1 calc R . .
C19 C -0.00014(17) 0.4084(6) 0.3347(2) 0.0235(12) Uani 1 1 d . . .
C20 C 0.0144(2) 0.2872(6) 0.3245(3) 0.0313(14) Uani 1 1 d . . .
H20 H 0.0289 0.2957 0.3082 0.038 Uiso 1 1 calc R . .
C21 C 0.0079(2) 0.1565(6) 0.3375(3) 0.0314(14) Uani 1 1 d . . .
H21 H 0.0177 0.0751 0.3300 0.038 Uiso 1 1 calc R . .
C22 C -0.01309(18) 0.1443(6) 0.3618(2) 0.0255(12) Uani 1 1 d . . .
C23 C -0.0282(2) 0.2624(6) 0.3712(3) 0.0325(14) Uani 1 1 d . . .
H23 H -0.0434 0.2535 0.3865 0.039 Uiso 1 1 calc R . .
C24 C -0.0213(2) 0.3941(6) 0.3584(3) 0.0295(13) Uani 1 1 d . . .
H24 H -0.0312 0.4752 0.3658 0.035 Uiso 1 1 calc R . .
C25 C -0.0702(2) -0.0368(8) 0.3286(3) 0.0453(17) Uani 1 1 d . . .
H25A H -0.0894 0.0348 0.3262 0.068 Uiso 1 1 calc R . .
H25B H -0.0752 -0.1274 0.3393 0.068 Uiso 1 1 calc R . .
H25C H -0.0781 -0.0445 0.2887 0.068 Uiso 1 1 calc R . .
C26 C -0.0083(2) 0.0071(6) 0.4383(3) 0.0348(14) Uani 1 1 d . . .
H26A H 0.0224 0.0464 0.4691 0.052 Uiso 1 1 calc R . .
H26B H -0.0089 -0.0886 0.4502 0.052 Uiso 1 1 calc R . .
H26C H -0.0303 0.0653 0.4356 0.052 Uiso 1 1 calc R . .
C27 C 0.0081(3) -0.1083(7) 0.3801(3) 0.0427(17) Uani 1 1 d . . .
H27A H -0.0016 -0.1210 0.3394 0.064 Uiso 1 1 calc R . .
H27B H 0.0044 -0.1968 0.3936 0.064 Uiso 1 1 calc R . .
H27C H 0.0403 -0.0800 0.4093 0.064 Uiso 1 1 calc R . .
C28 C 0.1236(3) 0.3820(10) 0.4759(4) 0.064(2) Uani 1 1 d . . .
H28A H 0.1170 0.2823 0.4749 0.097 Uiso 1 1 calc R . .
H28B H 0.1567 0.3965 0.5047 0.097 Uiso 1 1 calc R . .
H28C H 0.1104 0.4125 0.4348 0.097 Uiso 1 1 calc R . .
C29 C 0.1073(2) 0.6148(8) 0.4962(3) 0.0503(19) Uani 1 1 d . . .
H29A H 0.0897 0.6487 0.4540 0.075 Uiso 1 1 calc R . .
H29B H 0.1394 0.6414 0.5209 0.075 Uiso 1 1 calc R . .
H29C H 0.0952 0.6566 0.5139 0.075 Uiso 1 1 calc R . .
C30 C 0.0817(2) 0.4011(8) 0.5106(3) 0.0488(18) Uani 1 1 d . . .
H30 H 0.0794 0.3017 0.5078 0.059 Uiso 1 1 calc R . .

loop_
_atom_site_aniso_label
_atom_site_aniso_U_11
_atom_site_aniso_U_22
_atom_site_aniso_U_33
_atom_site_aniso_U_23
_atom_site_aniso_U_13
_atom_site_aniso_U_12
Zn1 0.0261(3) 0.0247(4) 0.0281(4) -0.0019(3) 0.0174(3) -0.0024(3)
P1 0.0410(9) 0.0335(9) 0.0406(10) 0.0040(8) 0.0289(8) 0.0037(7)
P2 0.0306(8) 0.0379(10) 0.0374(10) 0.0000(8) 0.0213(8) -0.0004(7)
S1 0.0306(8) 0.0262(8) 0.0279(8) -0.0003(6) 0.0148(7) -0.0044(6)
S2 0.0305(8) 0.0315(8) 0.0354(9) 0.0058(7) 0.0228(7) 0.0025(6)
S3 0.0321(7) 0.0229(7) 0.0262(8) 0.0015(6) 0.0199(7) 0.0005(6)
O1 0.056(3) 0.055(3) 0.071(4) 0.011(3) 0.046(3) 0.002(3)
O2 0.086(5) 0.046(4) 0.137(7) 0.031(4) 0.091(5) 0.016(4)
F1 0.087(4) 0.085(4) 0.063(3) 0.005(3) 0.010(3) 0.018(3)
F2 0.060(3) 0.090(4) 0.062(3) 0.016(3) -0.002(3) 0.011(3)
F3 0.135(5) 0.050(3) 0.167(6) -0.011(3) 0.137(5) -0.020(3)
F4 0.107(4) 0.054(3) 0.147(5) -0.009(3) 0.109(4) -0.018(3)
F5 0.112(4) 0.050(3) 0.118(4) -0.011(3) 0.099(4) -0.001(3)
F6 0.100(4) 0.052(3) 0.099(4) -0.017(3) 0.082(3) -0.009(3)
F7 0.065(3) 0.100(4) 0.041(2) 0.004(2) 0.033(2) 0.014(3)
F8 0.054(3) 0.110(4) 0.045(3) 0.015(3) 0.032(2) 0.016(3)
F9 0.046(2) 0.041(2) 0.103(4) -0.002(2) 0.048(3) -0.0041(19)
F10 0.054(2) 0.045(2) 0.097(4) -0.010(2) 0.055(3) -0.013(2)
F11 0.044(2) 0.045(2) 0.076(3) -0.001(2) 0.041(2) 0.0054(18)
F12 0.048(2) 0.039(2) 0.072(3) 0.002(2) 0.042(2) 0.0031(18)
N1 0.045(3) 0.045(3) 0.027(3) -0.001(3) 0.016(3) -0.022(3)
N2 0.031(2) 0.055(3) 0.033(2) 0.001(2) 0.021(2) 0.003(2)
N3 0.035(3) 0.023(3) 0.028(3) -0.001(2) 0.023(2) -0.005(2)
N4 0.036(3) 0.060(4) 0.031(3) 0.001(3) 0.021(3) -0.003(3)
C1 0.027(3) 0.025(3) 0.028(3) -0.001(3) 0.017(3) -0.003(2)
C2 0.038(3) 0.027(3) 0.032(4) -0.001(3) 0.018(3) -0.012(3)
C3 0.043(4) 0.033(3) 0.029(3) 0.009(3) 0.016(3) -0.007(3)
C4 0.037(3) 0.040(4) 0.027(3) -0.007(3) 0.018(3) -0.015(3)
C5 0.041(4) 0.025(3) 0.034(4) 0.000(3) 0.020(3) -0.004(3)
C6 0.031(3) 0.024(3) 0.034(3) 0.002(3) 0.020(3) -0.002(2)
C7A 0.045(4) 0.070(5) 0.034(3) -0.007(3) 0.019(3) -0.008(3)
C7 0.045(4) 0.070(5) 0.034(3) -0.007(3) 0.019(3) -0.008(3)
C8 0.045(4) 0.070(5) 0.034(3) -0.007(3) 0.019(3) -0.008(3)
C8A 0.045(4) 0.070(5) 0.034(3) -0.007(3) 0.019(3) -0.008(3)
C9 0.045(4) 0.070(5) 0.034(3) -0.007(3) 0.019(3) -0.008(3)
C9A 0.045(4) 0.070(5) 0.034(3) -0.007(3) 0.019(3) -0.008(3)
C10 0.023(3) 0.029(3) 0.024(3) -0.001(2) 0.015(3) -0.002(2)
C11 0.029(3) 0.025(3) 0.036(3) 0.002(3) 0.021(3) 0.000(2)
C12 0.027(3) 0.026(3) 0.034(3) -0.008(3) 0.018(3) -0.003(2)
C13 0.031(3) 0.024(3) 0.025(3) 0.001(2) 0.017(3) 0.002(2)
C14 0.027(3) 0.022(3) 0.031(3) 0.006(3) 0.018(3) 0.003(2)
C15 0.030(3) 0.021(3) 0.036(3) 0.002(3) 0.020(3) 0.003(2)
C16 0.031(2) 0.055(3) 0.033(2) 0.001(2) 0.021(2) 0.003(2)
C17 0.061(5) 0.049(4) 0.072(5) 0.019(4) 0.055(5) 0.008(4)
C18 0.058(5) 0.060(5) 0.052(4) -0.017(4) 0.042(4) -0.012(4)
C19 0.019(3) 0.025(3) 0.022(3) 0.005(2) 0.011(2) 0.000(2)
C20 0.037(3) 0.033(3) 0.036(3) 0.001(3) 0.030(3) 0.003(3)
C21 0.044(4) 0.025(3) 0.036(3) 0.001(3) 0.031(3) 0.001(3)
C22 0.024(3) 0.029(3) 0.019(3) 0.003(2) 0.012(2) -0.001(2)
C23 0.040(3) 0.030(3) 0.045(4) 0.007(3) 0.035(3) 0.007(3)
C24 0.035(3) 0.024(3) 0.040(4) -0.001(3) 0.030(3) 0.003(3)
C25 0.045(4) 0.046(4) 0.033(4) -0.005(3) 0.021(3) -0.018(3)
C26 0.047(4) 0.030(3) 0.034(3) 0.008(3) 0.029(3) 0.003(3)
C27 0.074(5) 0.029(3) 0.050(4) 0.005(3) 0.052(4) 0.007(3)
C28 0.050(4) 0.089(7) 0.046(5) -0.014(4) 0.029(4) -0.001(4)
C29 0.050(4) 0.058(5) 0.038(4) 0.004(3) 0.027(4) -0.018(4)
C30 0.041(4) 0.048(4) 0.051(4) 0.007(4) 0.028(4) 0.001(3)

loop_
_atom_type_symbol
_atom_type_description
_atom_type_scat_dispersion_real
_atom_type_scat_dispersion_imag
_atom_type_scat_source
C C 0.0033 0.0016 'International Tables Vol C Tables 4.2.6.8 and 6.1.1.4'
H H 0.0000 0.0000 'International Tables Vol C Tables 4.2.6.8 and 6.1.1.4'
N N 0.0061 0.0033 'International Tables Vol C Tables 4.2.6.8 and 6.1.1.4'
F F 0.0171 0.0103 'International Tables Vol C Tables 4.2.6.8 and 6.1.1.4'
P P 0.1023 0.0942 'International Tables Vol C Tables 4.2.6.8 and 6.1.1.4'
S S 0.1246 0.1234 'International Tables Vol C Tables 4.2.6.8 and 6.1.1.4'
Zn Zn 0.2839 1.4301 'International Tables Vol C Tables 4.2.6.8 and 6.1.1.4'
O O 0.0106 0.0060 'International Tables Vol C Tables 4.2.6.8 and 6.1.1.4'

loop_
_geom_angle_atom_site_label_1
_geom_angle_atom_site_label_2
_geom_angle_atom_site_label_3
_geom_angle
_geom_angle_site_symmetry_1
_geom_angle_site_symmetry_3
S2 Zn1 S1 129.59(6) . .
S2 Zn1 S3 112.38(6) . .
S1 Zn1 S3 100.05(6) . .
S2 Zn1 S3 111.24(6) . 2
S1 Zn1 S3 98.38(6) . 2
S3 Zn1 S3 101.10(6) . 2
S2 Zn1 Zn1 133.98(4) . 2
S1 Zn1 Zn1 96.38(4) . 2
S3 Zn1 Zn1 51.43(4) . 2
S3 Zn1 Zn1 50.63(5) 2 2
F4 P1 F6 91.9(3) . .
F4 P1 F2 89.6(3) . .
F6 P1 F2 90.8(3) . .
F4 P1 F3 179.4(3) . .
F6 P1 F3 88.6(3) . .
F2 P1 F3 90.7(4) . .
F4 P1 F5 88.6(3) . .
F6 P1 F5 179.1(3) . .
F2 P1 F5 90.0(3) . .
F3 P1 F5 90.9(3) . .
F4 P1 F1 89.3(4) . .
F6 P1 F1 88.7(3) . .
F2 P1 F1 178.8(4) . .
F3 P1 F1 90.3(4) . .
F5 P1 F1 90.6(3) . .
F8 P2 F9 90.0(3) . .
F8 P2 F7 179.6(3) . .
F9 P2 F7 90.4(3) . .
F8 P2 F11 89.7(2) . .
F9 P2 F11 90.8(2) . .
F7 P2 F11 90.3(2) . .
F8 P2 F12 90.1(2) . .
F9 P2 F12 89.8(2) . .
F7 P2 F12 89.9(2) . .
F11 P2 F12 179.4(2) . .
F8 P2 F10 90.3(3) . .
F9 P2 F10 179.7(3) . .
F7 P2 F10 89.3(3) . .
F11 P2 F10 89.1(2) . .
F12 P2 F10 90.3(2) . .
C1 S1 Zn1 108.2(2) . .
C10 S2 Zn1 102.8(2) . .
C19 S3 Zn1 116.72(19) . .
C19 S3 Zn1 102.91(18) . 2
Zn1 S3 Zn1 77.94(6) . 2
H32 O2 H31 108(10) . .
C8 N1 C9A 52.2(10) . .
C8 N1 C7A 111.1(12) . .
C9A N1 C7A 129.9(12) . .
C8 N1 C7 129.8(9) . .
C9A N1 C7 121.7(10) . .
C8 N1 C4 109.2(7) . .
C9A N1 C4 116.9(9) . .
C7A N1 C4 113.2(10) . .
C7 N1 C4 113.8(7) . .
C8 N1 C9 107.2(8) . .
C9A N1 C9 55.2(10) . .
C7A N1 C9 109.6(11) . .
C7 N1 C9 84.7(8) . .
C4 N1 C9 106.2(6) . .
C8 N1 C8A 49.3(9) . .
C9A N1 C8A 99.1(12) . .
C7A N1 C8A 69.4(12) . .
C7 N1 C8A 95.3(10) . .
C4 N1 C8A 103.7(7) . .
C9 N1 C8A 147.2(9) . .
C16 N2 C18 109.5(5) . .
C16 N2 C13 108.6(5) . .
C18 N2 C13 110.8(5) . .
C16 N2 C17 107.8(5) . .
C18 N2 C17 108.2(6) . .
C13 N2 C17 111.9(5) . .
C27 N3 C22 111.5(4) . .
C27 N3 C25 108.5(5) . .
C22 N3 C25 109.7(4) . .
C27 N3 C26 107.2(5) . .
C22 N3 C26 110.9(4) . .
C25 N3 C26 108.9(5) . .
C30 N4 C28 121.0(7) . .
C30 N4 C29 121.5(6) . .
C28 N4 C29 117.5(6) . .
C6 C1 C2 117.1(5) . .
C6 C1 S1 119.1(4) . .
C2 C1 S1 123.7(4) . .
C3 C2 C1 122.0(6) . .
C3 C2 H2 119.0 . .
C1 C2 H2 119.0 . .
C4 C3 C2 119.0(6) . .
C4 C3 H3 120.5 . .
C2 C3 H3 120.5 . .
C3 C4 C5 120.1(6) . .
C3 C4 N1 118.7(6) . .
C5 C4 N1 121.2(6) . .
C6 C5 C4 120.2(6) . .
C6 C5 H5 119.9 . .
C4 C5 H5 119.9 . .
C5 C6 C1 121.5(6) . .
C5 C6 H6 119.3 . .
C1 C6 H6 119.3 . .
N1 C7A H7A1 109.5 . .
N1 C7A H7A2 109.5 . .
N1 C7A H7A3 109.5 . .
N1 C7 H7A 109.5 . .
N1 C7 H7B 109.5 . .
H7A C7 H7B 109.5 . .
N1 C7 H7C 109.5 . .
H7A C7 H7C 109.5 . .
H7B C7 H7C 109.5 . .
N1 C8 H8A 109.5 . .
N1 C8 H8B 109.5 . .
N1 C8 H8C 109.5 . .
N1 C8A H8A1 109.5 . .
N1 C8A H8A2 109.5 . .
H8A1 C8A H8A2 109.5 . .
N1 C8A H8A3 109.5 . .
H8A1 C8A H8A3 109.5 . .
H8A2 C8A H8A3 109.5 . .
N1 C9 H9A 109.5 . .
N1 C9 H9B 109.5 . .
N1 C9 H9C 109.5 . .
N1 C9A H9A1 109.5 . .
N1 C9A H9A2 109.5 . .
H9A1 C9A H9A2 109.5 . .
N1 C9A H9A3 109.5 . .
H9A1 C9A H9A3 109.5 . .
H9A2 C9A H9A3 109.5 . .
C11 C10 C15 116.8(5) . .
C11 C10 S2 119.1(4) . .
C15 C10 S2 123.9(4) . .
C12 C11 C10 121.1(6) . .
C12 C11 H11 119.4 . .
C10 C11 H11 119.4 . .
C13 C12 C11 120.7(6) . .
C13 C12 H12 119.7 . .
C11 C12 H12 119.7 . .
C12 C13 C14 119.9(6) . .
C12 C13 N2 119.1(5) . .
C14 C13 N2 120.9(5) . .
C13 C14 C15 119.4(5) . .
C13 C14 H14 120.3 . .
C15 C14 H14 120.3 . .
C14 C15 C10 122.0(5) . .
C14 C15 H15 119.0 . .
C10 C15 H15 119.0 . .
N2 C16 H16A 109.5 . .
N2 C16 H16B 109.5 . .
H16A C16 H16B 109.5 . .
N2 C16 H16C 109.5 . .
H16A C16 H16C 109.5 . .
H16B C16 H16C 109.5 . .
N2 C17 H17A 109.5 . .
N2 C17 H17B 109.5 . .
H17A C17 H17B 109.5 . .
N2 C17 H17C 109.5 . .
H17A C17 H17C 109.5 . .
H17B C17 H17C 109.5 . .
N2 C18 H18A 109.5 . .
N2 C18 H18B 109.5 . .
H18A C18 H18B 109.5 . .
N2 C18 H18C 109.5 . .
H18A C18 H18C 109.5 . .
H18B C18 H18C 109.5 . .
C24 C19 C20 118.6(5) . .
C24 C19 S3 117.4(4) . .
C20 C19 S3 123.9(4) . .
C21 C20 C19 121.1(5) . .
C21 C20 H20 119.4 . .
C19 C20 H20 119.4 . .
C20 C21 C22 119.4(6) . .
C20 C21 H21 120.3 . .
C22 C21 H21 120.3 . .
C23 C22 C21 120.1(5) . .
C23 C22 N3 118.6(5) . .
C21 C22 N3 121.3(5) . .
C24 C23 C22 120.3(5) . .
C24 C23 H23 119.8 . .
C22 C23 H23 119.8 . .
C23 C24 C19 120.5(5) . .
C23 C24 H24 119.8 . .
C19 C24 H24 119.8 . .
N3 C25 H25A 109.5 . .
N3 C25 H25B 109.5 . .
H25A C25 H25B 109.5 . .
N3 C25 H25C 109.5 . .
H25A C25 H25C 109.5 . .
H25B C25 H25C 109.5 . .
N3 C26 H26A 109.5 . .
N3 C26 H26B 109.5 . .
H26A C26 H26B 109.5 . .
N3 C26 H26C 109.5 . .
H26A C26 H26C 109.5 . .
H26B C26 H26C 109.5 . .
N3 C27 H27A 109.5 . .
N3 C27 H27B 109.5 . .
H27A C27 H27B 109.5 . .
N3 C27 H27C 109.5 . .
H27A C27 H27C 109.5 . .
H27B C27 H27C 109.5 . .
N4 C28 H28A 109.5 . .
N4 C28 H28B 109.5 . .
H28A C28 H28B 109.5 . .
N4 C28 H28C 109.5 . .
H28A C28 H28C 109.5 . .
H28B C28 H28C 109.5 . .
N4 C29 H29A 109.5 . .
N4 C29 H29B 109.5 . .
H29A C29 H29B 109.5 . .
N4 C29 H29C 109.5 . .
H29A C29 H29C 109.5 . .
H29B C29 H29C 109.5 . .
O1 C30 N4 124.5(7) . .
O1 C30 H30 117.8 . .
N4 C30 H30 117.8 . .

loop_
_geom_bond_atom_site_label_1
_geom_bond_atom_site_label_2
_geom_bond_distance
_geom_bond_site_symmetry_2
Zn1 S2 2.2804(17) .
Zn1 S1 2.3087(17) .
Zn1 S3 2.3957(16) .
Zn1 S3 2.423(2) 2
Zn1 Zn1 3.0307(19) 2
P1 F4 1.568(5) .
P1 F6 1.579(5) .
P1 F2 1.566(5) .
P1 F3 1.576(5) .
P1 F5 1.582(5) .
P1 F1 1.571(5) .
P2 F8 1.585(5) .
P2 F9 1.582(4) .
P2 F7 1.590(4) .
P2 F11 1.596(4) .
P2 F12 1.598(4) .
P2 F10 1.598(4) .
S1 C1 1.751(6) .
S2 C10 1.752(6) .
S3 C19 1.770(6) .
S3 Zn1 2.423(2) 2
O1 C30 1.223(9) .
O2 H32 0.74(11) .
O2 H31 0.75(5) .
N1 C8 1.397(14) .
N1 C9A 1.45(2) .
N1 C7A 1.46(2) .
N1 C7 1.450(15) .
N1 C4 1.499(8) .
N1 C9 1.628(14) .
N1 C8A 1.73(2) .
N2 C16 1.493(7) .
N2 C18 1.489(8) .
N2 C13 1.504(8) .
N2 C17 1.506(9) .
N3 C27 1.512(8) .
N3 C22 1.497(7) .
N3 C25 1.506(7) .
N3 C26 1.502(7) .
N4 C30 1.327(9) .
N4 C28 1.454(9) .
N4 C29 1.449(9) .
C1 C6 1.385(8) .
C1 C2 1.386(8) .
C2 C3 1.383(8) .
C2 H2 0.9500 .
C3 C4 1.370(9) .
C3 H3 0.9500 .
C4 C5 1.377(9) .
C5 C6 1.365(8) .
C5 H5 0.9500 .
C6 H6 0.9500 .
C7A H7A1 0.9800 .
C7A H7A2 0.9800 .
C7A H7A3 0.9800 .
C7 H7A 0.9800 .
C7 H7B 0.9800 .
C7 H7C 0.9800 .
C8 H8A 0.9800 .
C8 H8B 0.9800 .
C8 H8C 0.9800 .
C8A H8A1 0.9800 .
C8A H8A2 0.9800 .
C8A H8A3 0.9800 .
C9 H9A 0.9800 .
C9 H9B 0.9800 .
C9 H9C 0.9800 .
C9A H9A1 0.9800 .
C9A H9A2 0.9800 .
C9A H9A3 0.9800 .
C10 C11 1.393(8) .
C10 C15 1.402(8) .
C11 C12 1.384(8) .
C11 H11 0.9500 .
C12 C13 1.369(8) .
C12 H12 0.9500 .
C13 C14 1.381(8) .
C14 C15 1.382(8) .
C14 H14 0.9500 .
C15 H15 0.9500 .
C16 H16A 0.9800 .
C16 H16B 0.9800 .
C16 H16C 0.9800 .
C17 H17A 0.9800 .
C17 H17B 0.9800 .
C17 H17C 0.9800 .
C18 H18A 0.9800 .
C18 H18B 0.9800 .
C18 H18C 0.9800 .
C19 C24 1.381(8) .
C19 C20 1.402(8) .
C20 C21 1.373(8) .
C20 H20 0.9500 .
C21 C22 1.392(8) .
C21 H21 0.9500 .
C22 C23 1.377(8) .
C23 C24 1.385(8) .
C23 H23 0.9500 .
C24 H24 0.9500 .
C25 H25A 0.9800 .
C25 H25B 0.9800 .
C25 H25C 0.9800 .
C26 H26A 0.9800 .
C26 H26B 0.9800 .
C26 H26C 0.9800 .
C27 H27A 0.9800 .
C27 H27B 0.9800 .
C27 H27C 0.9800 .
C28 H28A 0.9800 .
C28 H28B 0.9800 .
C28 H28C 0.9800 .
C29 H29A 0.9800 .
C29 H29B 0.9800 .
C29 H29C 0.9800 .
C30 H30 0.9500 .

loop_
_geom_hbond_atom_site_label_D
_geom_hbond_atom_site_label_H
_geom_hbond_atom_site_label_A
_geom_hbond_distance_DH
_geom_hbond_distance_HA
_geom_hbond_distance_DA
_geom_hbond_angle_DHA
_geom_hbond_site_symmetry_A
O2 H32 O1 0.74(11) 2.18(6) 2.912(9) 166(10) 5_566
O2 H31 O1 0.75(5) 2.11(6) 2.789(8) 152(7) .
C3 H3 F2 0.95 2.51 3.454(8) 170.6 7_566
C9 H9B F10 0.98 2.35 3.268(14) 156.5 .
C17 H17B F3 0.98 2.52 3.425(17) 152.8 4_545
C26 H26B O2 0.98 2.30 3.247(9) 163.7 5_556
C27 H27B O2 0.98 2.55 3.435(9) 150.0 5_556
C7 H7C F11 0.98 2.40 3.149(15) 132.9 .
C26 H26C F9 0.98 2.53 3.461(8) 159.1 5_566
C17 H17B F10 0.98 2.53 2.953(8) 106.1 6_575
C29 H29C O1 0.98 2.38 2.785(8) 104.0 .
C9 H9A F6 0.98 2.41 2.989(14) 117.6 7_576
